data_7020239
loop_
_publ_author_name
'Viciano-Chumillas, Marta'
'Gim\'enez-Marqu\'es, M\'onica'
'Tanase, Stefania'
'Mutikainen, Ilpo'
'Turpeinen, Urho'
'Smits, Jan M. M.'
'de Gelder, Ren\'e'
'Jos de Jongh, L.'
'Reedijk, Jan'

_publ_section_title
;
 Mononuclear and dinuclear manganese compounds stabilized by
 supramolecular interactions.
;
_journal_issue 34
_journal_name_full 'Dalton transactions (Cambridge, England : 2003)'
_journal_page_first 10249
_journal_page_last 10257
_journal_paper_doi 10.1039/c2dt31060k
_journal_volume 41
_journal_year 2012
_chemical_formula_sum 'C43 H45 Mn2 N8 O7'
_chemical_formula_weight 895.75
_chemical_name_systematic
;
?
;
_space_group_IT_number 14
_symmetry_cell_setting monoclinic
_symmetry_space_group_name_Hall '-P 2yn'
_symmetry_space_group_name_H-M 'P 1 21/n 1'
_atom_sites_solution_hydrogens geom
_atom_sites_solution_primary direct
_atom_sites_solution_secondary difmap
_audit_creation_method SHELXL-97
_cell_angle_alpha 90.00
_cell_angle_beta 92.19(3)
_cell_angle_gamma 90.00
_cell_formula_units_Z 4
_cell_length_a 10.6470(10)
_cell_length_b 21.768(4)
_cell_length_c 18.897(4)
_cell_measurement_reflns_used 148
_cell_measurement_temperature 173(2)
_cell_measurement_theta_max 22.40
_cell_measurement_theta_min 4.52
_cell_volume 4376.4(13)
_computing_cell_refinement 'DirAx (Duisenberg 1992)'
_computing_data_collection 'COLLECT (Nonius, 2002)'
_computing_data_reduction 'COLLECT/EVAL (Nonius, 2002)'
_computing_molecular_graphics 'SHELXTL (Sheldrick, 1990)'
_computing_publication_material 'SHELXTL (Sheldrick, 1990)'
_computing_structure_refinement 'SHELXL97 (Sheldrick, 1997)'
_computing_structure_solution 'SHELXS97 (Sheldrick, 1990)'
_diffrn_ambient_temperature 173(2)
_diffrn_measured_fraction_theta_full 0.989
_diffrn_measured_fraction_theta_max 0.989
_diffrn_measurement_device_type KappaCCD
_diffrn_measurement_method \w-scan
_diffrn_radiation_monochromator graphite
_diffrn_radiation_source 'fine-focus sealed tube'
_diffrn_radiation_type MoK\a
_diffrn_radiation_wavelength 0.71073
_diffrn_reflns_av_R_equivalents 0.0669
_diffrn_reflns_av_sigmaI/netI 0.0530
_diffrn_reflns_limit_h_max 13
_diffrn_reflns_limit_h_min -13
_diffrn_reflns_limit_k_max 27
_diffrn_reflns_limit_k_min -27
_diffrn_reflns_limit_l_max 24
_diffrn_reflns_limit_l_min -24
_diffrn_reflns_number 54196
_diffrn_reflns_theta_full 27.00
_diffrn_reflns_theta_max 27.00
_diffrn_reflns_theta_min 3.01
_exptl_absorpt_coefficient_mu 0.635
_exptl_absorpt_correction_T_max 0.8835
_exptl_absorpt_correction_T_min 0.8835
_exptl_absorpt_correction_type multi-scan
_exptl_absorpt_process_details 'SADABS (Sheldrick, 1996)'
_exptl_crystal_colour brown
_exptl_crystal_density_diffrn 1.359
_exptl_crystal_density_method 'not measured'
_exptl_crystal_description block
_exptl_crystal_F_000 1860
_exptl_crystal_size_max 0.20
_exptl_crystal_size_mid 0.20
_exptl_crystal_size_min 0.20
_refine_diff_density_max 0.947
_refine_diff_density_min -0.536
_refine_diff_density_rms 0.084
_refine_ls_extinction_method none
_refine_ls_goodness_of_fit_ref 1.093
_refine_ls_hydrogen_treatment constr
_refine_ls_matrix_type full
_refine_ls_number_parameters 548
_refine_ls_number_reflns 9444
_refine_ls_number_restraints 0
_refine_ls_restrained_S_all 1.093
_refine_ls_R_factor_all 0.1119
_refine_ls_R_factor_gt 0.0589
_refine_ls_shift/su_max 0.001
_refine_ls_shift/su_mean 0.000
_refine_ls_structure_factor_coef Fsqd
_refine_ls_weighting_details 'calc w=1/[\s^2^(Fo^2^)+(0.0748P)^2^+8.1136P] where P=(Fo^2^+2Fc^2^)/3'
_refine_ls_weighting_scheme calc
_refine_ls_wR_factor_gt 0.1475
_refine_ls_wR_factor_ref 0.1871
_reflns_number_gt 6012
_reflns_number_total 9444
_reflns_threshold_expression >2sigma(I)
_cod_data_source_file c2dt31060k.txt
_cod_data_source_block mvc90
_cod_original_sg_symbol_H-M P21/n
_cod_database_code 7020239

loop_
_symmetry_equiv_pos_as_xyz
'x, y, z'
'-x+1/2, y+1/2, -z+1/2'
'-x, -y, -z'
'x-1/2, -y-1/2, z-1/2'

loop_
_atom_site_label
_atom_site_type_symbol
_atom_site_fract_x
_atom_site_fract_y
_atom_site_fract_z
_atom_site_U_iso_or_equiv
_atom_site_adp_type
_atom_site_occupancy
_atom_site_symmetry_multiplicity
_atom_site_calc_flag
_atom_site_refinement_flags
Mn1 Mn 0.68656(6) 0.10267(3) 0.85019(3) 0.03458(17) Uani 1 1 d .
Mn2 Mn 0.51827(6) 0.01278(3) 0.74549(3) 0.03497(17) Uani 1 1 d .
O10 O 0.6775(3) 0.15039(12) 0.93404(14) 0.0397(6) Uani 1 1 d .
C11 C 0.6085(4) 0.20131(17) 0.9430(2) 0.0364(9) Uani 1 1 d .
C12 C 0.4864(4) 0.20985(16) 0.9113(2) 0.0352(8) Uani 1 1 d .
C13 C 0.4171(4) 0.26244(18) 0.9283(2) 0.0444(10) Uani 1 1 d .
H13A H 0.3345 0.2675 0.9083 0.053 Uiso 1 1 calc R
C14 C 0.4660(5) 0.3067(2) 0.9734(3) 0.0542(12) Uani 1 1 d .
H14A H 0.4175 0.3418 0.9844 0.065 Uiso 1 1 calc R
C15 C 0.5886(5) 0.2997(2) 1.0032(2) 0.0517(11) Uani 1 1 d .
H15A H 0.6232 0.3303 1.0341 0.062 Uiso 1 1 calc R
C16 C 0.6591(4) 0.24784(19) 0.9873(2) 0.0437(10) Uani 1 1 d .
H16A H 0.7424 0.2438 1.0067 0.052 Uiso 1 1 calc R
N21 N 0.5066(3) 0.12168(14) 0.83112(16) 0.0352(7) Uani 1 1 d .
C22 C 0.4322(4) 0.16372(17) 0.8612(2) 0.0349(8) Uani 1 1 d .
C23 C 0.3084(4) 0.15562(19) 0.8343(2) 0.0439(10) Uani 1 1 d .
H23A H 0.2369 0.1793 0.8455 0.053 Uiso 1 1 calc R
C24 C 0.3119(4) 0.10612(19) 0.7881(2) 0.0427(9) Uani 1 1 d .
N25 N 0.4331(3) 0.08577(14) 0.78627(17) 0.0373(7) Uani 1 1 d .
C26 C 0.2047(4) 0.0790(2) 0.7437(3) 0.0584(12) Uani 1 1 d .
H26A H 0.2188 0.0863 0.6935 0.088 Uiso 1 1 calc R
H26B H 0.1256 0.0984 0.7564 0.088 Uiso 1 1 calc R
H26C H 0.2000 0.0347 0.7524 0.088 Uiso 1 1 calc R
O30 O 0.3734(3) -0.03508(12) 0.74123(14) 0.0409(6) Uani 1 1 d .
C31 C 0.3584(4) -0.09168(18) 0.7691(2) 0.0386(9) Uani 1 1 d .
C32 C 0.4193(4) -0.11024(19) 0.8330(2) 0.0421(9) Uani 1 1 d .
C33 C 0.3916(5) -0.1691(2) 0.8599(3) 0.0554(12) Uani 1 1 d .
H33A H 0.4305 -0.1823 0.9034 0.066 Uiso 1 1 calc R
C34 C 0.3088(6) -0.2076(2) 0.8238(3) 0.0652(14) Uani 1 1 d .
H34A H 0.2916 -0.2470 0.8426 0.078 Uiso 1 1 calc R
C35 C 0.2499(5) -0.1894(2) 0.7603(3) 0.0608(13) Uani 1 1 d .
H35A H 0.1923 -0.2162 0.7361 0.073 Uiso 1 1 calc R
C36 C 0.2759(4) -0.1316(2) 0.7322(2) 0.0469(10) Uani 1 1 d .
H36A H 0.2378 -0.1194 0.6882 0.056 Uiso 1 1 calc R
N41 N 0.5544(3) -0.01891(14) 0.84098(16) 0.0372(7) Uani 1 1 d .
C42 C 0.5083(4) -0.06990(18) 0.8721(2) 0.0392(9) Uani 1 1 d .
C43 C 0.5602(4) -0.0722(2) 0.9411(2) 0.0460(10) Uani 1 1 d .
H43A H 0.5470 -0.1032 0.9755 0.055 Uiso 1 1 calc R
C44 C 0.6358(4) -0.01959(19) 0.9493(2) 0.0414(9) Uani 1 1 d .
N45 N 0.6315(3) 0.01251(15) 0.88832(16) 0.0376(7) Uani 1 1 d .
C46 C 0.7153(4) 0.0018(2) 1.0122(2) 0.0518(11) Uani 1 1 d .
H46A H 0.7127 0.0468 1.0149 0.078 Uiso 1 1 calc R
H46B H 0.8022 -0.0117 1.0071 0.078 Uiso 1 1 calc R
H46C H 0.6825 -0.0157 1.0556 0.078 Uiso 1 1 calc R
O50 O 0.4799(3) 0.04049(13) 0.65166(14) 0.0464(7) Uani 1 1 d .
C51 C 0.4294(4) 0.0011(2) 0.6020(2) 0.0450(10) Uani 1 1 d .
C52 C 0.4789(4) -0.05839(19) 0.5932(2) 0.0430(10) Uani 1 1 d .
C53 C 0.4244(5) -0.0964(2) 0.5394(2) 0.0539(12) Uani 1 1 d .
H53A H 0.4567 -0.1365 0.5326 0.065 Uiso 1 1 calc R
C54 C 0.3241(5) -0.0757(2) 0.4964(2) 0.0602(14) Uani 1 1 d .
H54A H 0.2879 -0.1020 0.4611 0.072 Uiso 1 1 calc R
C55 C 0.2776(6) -0.0178(3) 0.5047(2) 0.0648(15) Uani 1 1 d .
H55A H 0.2102 -0.0038 0.4744 0.078 Uiso 1 1 calc R
C56 C 0.3288(5) 0.0214(2) 0.5579(2) 0.0593(13) Uani 1 1 d .
H56A H 0.2953 0.0615 0.5638 0.071 Uiso 1 1 calc R
N61 N 0.6127(3) -0.05589(15) 0.70220(18) 0.0420(8) Uani 1 1 d .
C62 C 0.5878(4) -0.07975(19) 0.6365(2) 0.0439(10) Uani 1 1 d .
C63 C 0.6826(5) -0.1220(2) 0.6223(2) 0.0542(12) Uani 1 1 d .
H63A H 0.6885 -0.1458 0.5804 0.065 Uiso 1 1 calc R
C64 C 0.7662(5) -0.1229(2) 0.6802(3) 0.0536(11) Uani 1 1 d .
N65 N 0.7210(4) -0.08230(16) 0.72776(19) 0.0477(9) Uani 1 1 d .
H65A H 0.7569 -0.0743 0.7694 0.057 Uiso 1 1 calc R
C66 C 0.8860(5) -0.1575(3) 0.6944(3) 0.0725(16) Uani 1 1 d .
H66A H 0.9038 -0.1598 0.7456 0.109 Uiso 1 1 calc R
H66B H 0.9551 -0.1362 0.6718 0.109 Uiso 1 1 calc R
H66C H 0.8777 -0.1991 0.6750 0.109 Uiso 1 1 calc R
O70 O 0.8600(3) 0.08458(12) 0.86915(14) 0.0397(6) Uani 1 1 d .
C71 C 0.9360(4) 0.12689(18) 0.9015(2) 0.0375(9) Uani 1 1 d .
C72 C 0.9437(4) 0.18783(19) 0.8757(2) 0.0378(9) Uani 1 1 d .
C73 C 1.0244(4) 0.2298(2) 0.9112(2) 0.0430(9) Uani 1 1 d .
H73A H 1.0297 0.2707 0.8941 0.052 Uiso 1 1 calc R
C74 C 1.0970(4) 0.2123(2) 0.9710(2) 0.0496(11) Uani 1 1 d .
H74A H 1.1505 0.2411 0.9949 0.060 Uiso 1 1 calc R
C75 C 1.0897(4) 0.1522(2) 0.9950(2) 0.0536(12) Uani 1 1 d .
H75A H 1.1390 0.1398 1.0355 0.064 Uiso 1 1 calc R
C76 C 1.0114(4) 0.1101(2) 0.9607(2) 0.0470(10) Uani 1 1 d .
H76A H 1.0088 0.0690 0.9775 0.056 Uiso 1 1 calc R
N81 N 0.7611(3) 0.18028(15) 0.79229(17) 0.0432(8) Uani 1 1 d .
C82 C 0.8717(4) 0.20737(18) 0.8118(2) 0.0414(9) Uani 1 1 d .
C83 C 0.9013(5) 0.2520(2) 0.7608(2) 0.0557(12) Uani 1 1 d .
H83A H 0.9726 0.2783 0.7618 0.067 Uiso 1 1 calc R
C84 C 0.8055(5) 0.2499(2) 0.7092(3) 0.0625(14) Uani 1 1 d .
N85 N 0.7234(4) 0.20621(17) 0.73002(19) 0.0526(10) Uani 1 1 d .
H85A H 0.6542 0.1960 0.7059 0.063 Uiso 1 1 calc R
C86 C 0.7828(7) 0.2843(3) 0.6408(3) 0.085(2) Uani 1 1 d .
H86A H 0.6931 0.2938 0.6345 0.128 Uiso 1 1 calc R
H86B H 0.8092 0.2588 0.6012 0.128 Uiso 1 1 calc R
H86C H 0.8313 0.3225 0.6421 0.128 Uiso 1 1 calc R
O1 O 0.6700(3) 0.05867(12) 0.75630(13) 0.0371(6) Uani 1 1 d .
C1 C 0.7689(5) 0.0587(3) 0.7048(3) 0.0629(13) Uani 1 1 d .
H1A H 0.7414 0.0346 0.6632 0.094 Uiso 1 1 calc R
H1B H 0.8454 0.0404 0.7263 0.094 Uiso 1 1 calc R
H1C H 0.7863 0.1010 0.6905 0.094 Uiso 1 1 calc R
O2 O 0.5434(3) 0.16109(15) 0.6327(2) 0.0632(9) Uani 1 1 d .
H2 H 0.5274 0.1234 0.6359 0.095 Uiso 1 1 calc R
C2 C 0.4332(5) 0.1935(2) 0.6260(4) 0.087(2) Uani 1 1 d .
H2A H 0.4518 0.2366 0.6157 0.131 Uiso 1 1 calc R
H2B H 0.3886 0.1909 0.6703 0.131 Uiso 1 1 calc R
H2C H 0.3806 0.1762 0.5873 0.131 Uiso 1 1 calc R
O3 O 0.8833(3) -0.04512(15) 0.84467(19) 0.0621(9) Uani 1 1 d .
H3 H 0.8667 -0.0076 0.8400 0.093 Uiso 1 1 d .
C3 C 1.0150(5) -0.0540(3) 0.8432(3) 0.0672(14) Uani 1 1 d .
H3A H 1.0418 -0.0512 0.7943 0.101 Uiso 1 1 calc R
H3B H 1.0366 -0.0946 0.8625 0.101 Uiso 1 1 calc R
H3C H 1.0578 -0.0222 0.8719 0.101 Uiso 1 1 calc R

loop_
_atom_site_aniso_label
_atom_site_aniso_U_11
_atom_site_aniso_U_22
_atom_site_aniso_U_33
_atom_site_aniso_U_23
_atom_site_aniso_U_13
_atom_site_aniso_U_12
Mn1 0.0398(3) 0.0293(3) 0.0343(3) 0.0007(2) -0.0029(2) 0.0015(2)
Mn2 0.0445(3) 0.0323(3) 0.0278(3) -0.0012(2) -0.0027(2) -0.0028(2)
O10 0.0492(16) 0.0357(14) 0.0335(14) 0.0015(11) -0.0068(12) 0.0040(12)
C11 0.049(2) 0.0318(19) 0.0282(18) 0.0070(15) 0.0030(17) -0.0018(17)
C12 0.044(2) 0.0290(18) 0.0329(19) 0.0032(15) 0.0038(17) -0.0003(16)
C13 0.045(2) 0.034(2) 0.056(3) -0.0014(18) 0.007(2) -0.0021(18)
C14 0.068(3) 0.034(2) 0.062(3) -0.008(2) 0.016(2) 0.001(2)
C15 0.072(3) 0.039(2) 0.044(2) -0.0136(19) 0.007(2) -0.012(2)
C16 0.056(3) 0.043(2) 0.032(2) 0.0031(17) 0.0014(19) -0.0093(19)
N21 0.0420(18) 0.0294(16) 0.0336(17) -0.0031(13) -0.0058(14) 0.0018(14)
C22 0.040(2) 0.0311(19) 0.0332(19) 0.0059(15) -0.0014(16) -0.0018(16)
C23 0.042(2) 0.040(2) 0.049(2) 0.0014(19) -0.0024(19) 0.0016(18)
C24 0.045(2) 0.040(2) 0.042(2) 0.0008(18) -0.0045(18) -0.0019(18)
N25 0.0391(18) 0.0336(17) 0.0388(18) -0.0011(14) -0.0057(14) 0.0007(14)
C26 0.045(3) 0.058(3) 0.071(3) -0.008(2) -0.012(2) -0.003(2)
O30 0.0492(17) 0.0362(14) 0.0367(15) 0.0008(12) -0.0050(12) -0.0052(12)
C31 0.047(2) 0.036(2) 0.033(2) -0.0018(16) 0.0070(17) -0.0051(17)
C32 0.053(3) 0.041(2) 0.032(2) 0.0029(17) 0.0077(18) -0.0027(19)
C33 0.077(3) 0.045(2) 0.044(2) 0.007(2) 0.005(2) -0.011(2)
C34 0.089(4) 0.048(3) 0.058(3) 0.018(2) 0.002(3) -0.020(3)
C35 0.074(3) 0.050(3) 0.059(3) -0.005(2) 0.009(3) -0.024(2)
C36 0.053(3) 0.046(2) 0.042(2) 0.0018(19) 0.006(2) -0.009(2)
N41 0.0466(19) 0.0355(17) 0.0292(16) -0.0025(13) -0.0015(14) -0.0007(14)
C42 0.049(2) 0.038(2) 0.0310(19) 0.0004(16) 0.0035(17) 0.0040(18)
C43 0.060(3) 0.049(2) 0.029(2) 0.0060(18) 0.0009(19) 0.009(2)
C44 0.043(2) 0.049(2) 0.032(2) -0.0024(17) 0.0011(17) 0.0067(19)
N45 0.0451(19) 0.0382(17) 0.0291(16) -0.0050(13) -0.0034(14) 0.0006(15)
C46 0.053(3) 0.066(3) 0.035(2) -0.005(2) -0.0104(19) 0.013(2)
O50 0.066(2) 0.0372(15) 0.0353(15) 0.0041(12) -0.0104(14) -0.0107(14)
C51 0.057(3) 0.048(2) 0.0291(19) 0.0072(17) -0.0062(18) -0.020(2)
C52 0.056(3) 0.046(2) 0.0273(19) -0.0020(17) 0.0042(18) -0.015(2)
C53 0.073(3) 0.053(3) 0.036(2) -0.0041(19) 0.003(2) -0.024(2)
C54 0.081(4) 0.064(3) 0.034(2) -0.003(2) -0.007(2) -0.032(3)
C55 0.082(4) 0.072(4) 0.038(2) 0.009(2) -0.021(2) -0.026(3)
C56 0.075(3) 0.055(3) 0.046(3) 0.012(2) -0.016(2) -0.018(2)
N61 0.048(2) 0.0410(18) 0.0368(18) -0.0079(14) -0.0001(15) -0.0036(15)
C62 0.057(3) 0.042(2) 0.033(2) -0.0091(17) 0.0062(19) -0.011(2)
C63 0.068(3) 0.052(3) 0.043(2) -0.020(2) 0.010(2) -0.003(2)
C64 0.058(3) 0.046(2) 0.057(3) -0.016(2) 0.010(2) 0.002(2)
N65 0.053(2) 0.047(2) 0.042(2) -0.0128(16) -0.0054(17) 0.0047(17)
C66 0.071(4) 0.067(3) 0.080(4) -0.026(3) 0.007(3) 0.015(3)
O70 0.0434(15) 0.0363(14) 0.0388(15) -0.0030(12) -0.0052(12) 0.0048(12)
C71 0.035(2) 0.041(2) 0.037(2) -0.0070(17) -0.0007(16) 0.0032(16)
C72 0.039(2) 0.047(2) 0.0272(19) -0.0056(16) -0.0012(16) -0.0010(17)
C73 0.047(2) 0.045(2) 0.036(2) -0.0037(18) -0.0050(18) -0.0039(19)
C74 0.047(2) 0.063(3) 0.039(2) -0.006(2) -0.0108(19) -0.006(2)
C75 0.051(3) 0.066(3) 0.043(2) 0.002(2) -0.018(2) 0.008(2)
C76 0.046(2) 0.046(2) 0.048(2) 0.0029(19) -0.010(2) 0.0069(19)
N81 0.055(2) 0.0400(18) 0.0334(17) 0.0053(14) -0.0151(16) -0.0061(16)
C82 0.053(2) 0.038(2) 0.033(2) -0.0034(16) -0.0074(18) -0.0079(18)
C83 0.073(3) 0.055(3) 0.039(2) 0.007(2) -0.014(2) -0.022(2)
C84 0.088(4) 0.053(3) 0.045(3) 0.014(2) -0.021(3) -0.020(3)
N85 0.069(3) 0.050(2) 0.0366(19) 0.0082(16) -0.0266(18) -0.0092(19)
C86 0.123(5) 0.082(4) 0.049(3) 0.028(3) -0.034(3) -0.039(4)
O1 0.0450(15) 0.0390(14) 0.0271(13) -0.0022(11) 0.0003(11) -0.0069(12)
C1 0.068(3) 0.069(3) 0.051(3) -0.003(2) -0.001(2) -0.010(3)
O2 0.076(2) 0.0420(17) 0.069(2) 0.0046(16) -0.0301(19) -0.0026(16)
C2 0.061(3) 0.041(3) 0.159(7) -0.008(3) -0.002(4) 0.008(3)
O3 0.064(2) 0.0508(19) 0.071(2) -0.0173(16) -0.0101(18) 0.0173(16)
C3 0.062(3) 0.069(3) 0.071(4) -0.012(3) 0.004(3) 0.005(3)

loop_
_atom_type_symbol
_atom_type_description
_atom_type_scat_dispersion_real
_atom_type_scat_dispersion_imag
_atom_type_scat_source
C C 0.0033 0.0016 'International Tables Vol C Tables 4.2.6.8 and 6.1.1.4'
H H 0.0000 0.0000 'International Tables Vol C Tables 4.2.6.8 and 6.1.1.4'
N N 0.0061 0.0033 'International Tables Vol C Tables 4.2.6.8 and 6.1.1.4'
O O 0.0106 0.0060 'International Tables Vol C Tables 4.2.6.8 and 6.1.1.4'
Mn Mn 0.3368 0.7283 'International Tables Vol C Tables 4.2.6.8 and 6.1.1.4'

loop_
_geom_angle_atom_site_label_1
_geom_angle_atom_site_label_2
_geom_angle_atom_site_label_3
_geom_angle
O10 Mn1 O70 92.07(12)
O10 Mn1 N21 87.57(12)
O70 Mn1 N21 179.64(13)
O10 Mn1 O1 170.76(11)
O70 Mn1 O1 96.81(12)
N21 Mn1 O1 83.56(12)
O10 Mn1 N45 101.17(12)
O70 Mn1 N45 91.31(12)
N21 Mn1 N45 88.71(13)
O1 Mn1 N45 81.24(11)
O10 Mn1 N81 91.49(13)
O70 Mn1 N81 83.45(13)
N21 Mn1 N81 96.61(13)
O1 Mn1 N81 87.00(12)
N45 Mn1 N81 166.49(13)
O30 Mn2 O50 89.36(12)
O30 Mn2 O1 175.71(12)
O50 Mn2 O1 94.87(12)
O30 Mn2 N41 88.62(13)
O50 Mn2 N41 177.65(13)
O1 Mn2 N41 87.14(13)
O30 Mn2 N61 89.59(13)
O50 Mn2 N61 87.09(14)
O1 Mn2 N61 89.90(13)
N41 Mn2 N61 91.70(14)
O30 Mn2 N25 94.25(13)
O50 Mn2 N25 91.30(13)
O1 Mn2 N25 86.40(12)
N41 Mn2 N25 90.05(13)
N61 Mn2 N25 175.82(14)
C11 O10 Mn1 126.9(2)
O10 C11 C16 118.0(4)
O10 C11 C12 123.4(3)
C16 C11 C12 118.6(4)
C13 C12 C11 119.3(4)
C13 C12 C22 120.2(4)
C11 C12 C22 120.5(3)
C14 C13 C12 121.5(4)
C14 C13 H13A 119.3
C12 C13 H13A 119.3
C13 C14 C15 119.7(4)
C13 C14 H14A 120.2
C15 C14 H14A 120.2
C16 C15 C14 119.9(4)
C16 C15 H15A 120.1
C14 C15 H15A 120.1
C15 C16 C11 120.9(4)
C15 C16 H16A 119.5
C11 C16 H16A 119.5
C22 N21 N25 108.4(3)
C22 N21 Mn1 130.1(3)
N25 N21 Mn1 121.1(2)
N21 C22 C23 108.6(3)
N21 C22 C12 120.5(3)
C23 C22 C12 130.8(4)
C24 C23 C22 106.1(4)
C24 C23 H23A 126.9
C22 C23 H23A 126.9
N25 C24 C23 108.4(4)
N25 C24 C26 123.6(4)
C23 C24 C26 127.9(4)
C24 N25 N21 108.4(3)
C24 N25 Mn2 135.3(3)
N21 N25 Mn2 115.7(2)
C24 C26 H26A 109.5
C24 C26 H26B 109.5
H26A C26 H26B 109.5
C24 C26 H26C 109.5
H26A C26 H26C 109.5
H26B C26 H26C 109.5
C31 O30 Mn2 127.1(3)
O30 C31 C36 116.8(4)
O30 C31 C32 122.6(3)
C36 C31 C32 120.5(4)
C31 C32 C33 118.3(4)
C31 C32 C42 121.8(4)
C33 C32 C42 120.0(4)
C34 C33 C32 120.7(4)
C34 C33 H33A 119.7
C32 C33 H33A 119.7
C33 C34 C35 121.0(4)
C33 C34 H34A 119.5
C35 C34 H34A 119.5
C34 C35 C36 119.6(4)
C34 C35 H35A 120.2
C36 C35 H35A 120.2
C35 C36 C31 119.9(4)
C35 C36 H36A 120.0
C31 C36 H36A 120.0
C42 N41 N45 110.0(3)
C42 N41 Mn2 128.8(3)
N45 N41 Mn2 121.1(2)
N41 C42 C43 107.3(4)
N41 C42 C32 120.5(3)
C43 C42 C32 132.2(4)
C42 C43 C44 106.1(4)
C42 C43 H43A 127.0
C44 C43 H43A 127.0
N45 C44 C43 109.2(3)
N45 C44 C46 121.0(4)
C43 C44 C46 129.8(4)
C44 N45 N41 107.4(3)
C44 N45 Mn1 138.5(3)
N41 N45 Mn1 113.3(2)
C44 C46 H46A 109.5
C44 C46 H46B 109.5
H46A C46 H46B 109.5
C44 C46 H46C 109.5
H46A C46 H46C 109.5
H46B C46 H46C 109.5
C51 O50 Mn2 120.4(2)
O50 C51 C56 118.7(4)
O50 C51 C52 121.2(4)
C56 C51 C52 120.0(4)
C51 C52 C53 118.4(4)
C51 C52 C62 121.1(4)
C53 C52 C62 120.5(4)
C54 C53 C52 121.0(5)
C54 C53 H53A 119.5
C52 C53 H53A 119.5
C55 C54 C53 120.3(4)
C55 C54 H54A 119.8
C53 C54 H54A 119.8
C54 C55 C56 120.5(5)
C54 C55 H55A 119.7
C56 C55 H55A 119.7
C51 C56 C55 119.8(5)
C51 C56 H56A 120.1
C55 C56 H56A 120.1
N65 N61 C62 107.1(3)
N65 N61 Mn2 127.2(3)
C62 N61 Mn2 125.2(3)
N61 C62 C63 108.0(4)
N61 C62 C52 120.6(4)
C63 C62 C52 131.3(4)
C64 C63 C62 107.7(4)
C64 C63 H63A 126.2
C62 C63 H63A 126.2
N65 C64 C63 106.3(4)
N65 C64 C66 121.9(4)
C63 C64 C66 131.8(4)
N61 N65 C64 110.8(4)
N61 N65 H65A 124.6
C64 N65 H65A 124.6
C64 C66 H66A 109.5
C64 C66 H66B 109.5
H66A C66 H66B 109.5
C64 C66 H66C 109.5
H66A C66 H66C 109.5
H66B C66 H66C 109.5
C71 O70 Mn1 120.1(2)
O70 C71 C76 119.8(4)
O70 C71 C72 121.5(3)
C76 C71 C72 118.7(4)
C73 C72 C71 119.1(4)
C73 C72 C82 119.6(4)
C71 C72 C82 121.2(3)
C74 C73 C72 121.2(4)
C74 C73 H73A 119.4
C72 C73 H73A 119.4
C75 C74 C73 119.0(4)
C75 C74 H74A 120.5
C73 C74 H74A 120.5
C76 C75 C74 120.8(4)
C76 C75 H75A 119.6
C74 C75 H75A 119.6
C75 C76 C71 121.3(4)
C75 C76 H76A 119.4
C71 C76 H76A 119.4
N85 N81 C82 106.3(3)
N85 N81 Mn1 131.2(3)
C82 N81 Mn1 122.0(3)
N81 C82 C83 109.2(4)
N81 C82 C72 121.2(4)
C83 C82 C72 129.5(4)
C84 C83 C82 106.2(4)
C84 C83 H83A 126.9
C82 C83 H83A 126.9
N85 C84 C83 106.5(4)
N85 C84 C86 120.8(4)
C83 C84 C86 132.7(5)
N81 N85 C84 111.8(3)
N81 N85 H85A 124.1
C84 N85 H85A 124.1
C84 C86 H86A 109.5
C84 C86 H86B 109.5
H86A C86 H86B 109.5
C84 C86 H86C 109.5
H86A C86 H86C 109.5
H86B C86 H86C 109.5
C1 O1 Mn2 124.0(3)
C1 O1 Mn1 123.0(3)
Mn2 O1 Mn1 112.86(13)
O1 C1 H1A 109.5
O1 C1 H1B 109.5
H1A C1 H1B 109.5
O1 C1 H1C 109.5
H1A C1 H1C 109.5
H1B C1 H1C 109.5
C2 O2 H2 109.5
O2 C2 H2A 109.5
O2 C2 H2B 109.5
H2A C2 H2B 109.5
O2 C2 H2C 109.5
H2A C2 H2C 109.5
H2B C2 H2C 109.5
C3 O3 H3 109.5
O3 C3 H3A 109.5
O3 C3 H3B 109.5
H3A C3 H3B 109.5
O3 C3 H3C 109.5
H3A C3 H3C 109.5
H3B C3 H3C 109.5

loop_
_geom_bond_atom_site_label_1
_geom_bond_atom_site_label_2
_geom_bond_distance
Mn1 O10 1.900(3)
Mn1 O70 1.908(3)
Mn1 N21 1.980(3)
Mn1 O1 2.018(3)
Mn1 N45 2.179(3)
Mn1 N81 2.179(3)
Mn2 O30 1.861(3)
Mn2 O50 1.903(3)
Mn2 O1 1.904(3)
Mn2 N41 1.956(3)
Mn2 N61 1.994(3)
Mn2 N25 1.999(3)
O10 C11 1.344(5)
C11 C16 1.409(6)
C11 C12 1.422(6)
C12 C13 1.406(6)
C12 C22 1.482(5)
C13 C14 1.376(6)
C13 H13A 0.9500
C14 C15 1.410(7)
C14 H14A 0.9500
C15 C16 1.395(6)
C15 H15A 0.9500
C16 H16A 0.9500
N21 C22 1.350(5)
N21 N25 1.375(4)
C22 C23 1.405(6)
C23 C24 1.388(6)
C23 H23A 0.9500
C24 N25 1.366(5)
C24 C26 1.511(6)
C26 H26A 0.9800
C26 H26B 0.9800
C26 H26C 0.9800
O30 C31 1.352(5)
C31 C36 1.402(6)
C31 C32 1.407(6)
C32 C33 1.414(6)
C32 C42 1.471(6)
C33 C34 1.378(7)
C33 H33A 0.9500
C34 C35 1.390(7)
C34 H34A 0.9500
C35 C36 1.398(6)
C35 H35A 0.9500
C36 H36A 0.9500
N41 C42 1.356(5)
N41 N45 1.373(4)
C42 C43 1.398(6)
C43 C44 1.406(6)
C43 H43A 0.9500
C44 N45 1.347(5)
C44 C46 1.507(6)
C46 H46A 0.9800
C46 H46B 0.9800
C46 H46C 0.9800
O50 C51 1.366(5)
C51 C56 1.403(6)
C51 C52 1.410(6)
C52 C53 1.418(6)
C52 C62 1.469(6)
C53 C54 1.391(7)
C53 H53A 0.9500
C54 C55 1.366(8)
C54 H54A 0.9500
C55 C56 1.413(7)
C55 H55A 0.9500
C56 H56A 0.9500
N61 N65 1.360(5)
N61 C62 1.362(5)
C62 C63 1.398(7)
C63 C64 1.384(7)
C63 H63A 0.9500
C64 N65 1.361(6)
C64 C66 1.498(7)
N65 H65A 0.8800
C66 H66A 0.9800
C66 H66B 0.9800
C66 H66C 0.9800
O70 C71 1.356(5)
C71 C76 1.401(6)
C71 C72 1.417(6)
C72 C73 1.406(5)
C72 C82 1.469(5)
C73 C74 1.398(6)
C73 H73A 0.9500
C74 C75 1.389(7)
C74 H74A 0.9500
C75 C76 1.383(6)
C75 H75A 0.9500
C76 H76A 0.9500
N81 N85 1.352(4)
N81 C82 1.355(5)
C82 C83 1.412(6)
C83 C84 1.384(6)
C83 H83A 0.9500
C84 N85 1.360(6)
C84 C86 1.505(6)
N85 H85A 0.8800
C86 H86A 0.9800
C86 H86B 0.9800
C86 H86C 0.9800
O1 C1 1.460(6)
C1 H1A 0.9800
C1 H1B 0.9800
C1 H1C 0.9800
O2 C2 1.370(6)
O2 H2 0.8400
C2 H2A 0.9800
C2 H2B 0.9800
C2 H2C 0.9800
O3 C3 1.417(6)
O3 H3 0.8393
C3 H3A 0.9800
C3 H3B 0.9800
C3 H3C 0.9800
